data_7014087
loop_
_publ_author_name
'Palcic, Jason D.'
'Kapoor, P. N.'
'Roddick, Dean M.'
'Peters, R. Gregory'

_publ_section_title
;
 Perfluoroalkylphosphine coordination chemistry of platinum: synthesis
 of (C2F5)2PPh and (C2F5)PPh2 complexes of platinum(II).
;
_journal_issue 10
_journal_name_full 'Dalton transactions (Cambridge, England : 2003)'
_journal_page_first 1644
_journal_page_last 1647
_journal_paper_doi 10.1039/b400995a
_journal_year 2004
_chemical_formula_sum 'C28 H20 Cl2 F10 P2 Pt'
_chemical_formula_weight 874.37
_chemical_name_common trans-[Ph2P(C2F5)]2PtCl2
_chemical_name_systematic
;
?
;
_space_group_IT_number 2
_symmetry_cell_setting triclinic
_symmetry_space_group_name_Hall '-P 1'
_symmetry_space_group_name_H-M 'P -1'
_atom_sites_solution_hydrogens geom
_atom_sites_solution_primary direct
_atom_sites_solution_secondary difmap
_audit_creation_method SHELXL-97
_cell_angle_alpha 111.426(8)
_cell_angle_beta 106.208(12)
_cell_angle_gamma 102.847(11)
_cell_formula_units_Z 1
_cell_length_a 8.0451(13)
_cell_length_b 10.2057(12)
_cell_length_c 10.9332(15)
_cell_measurement_reflns_used 58
_cell_measurement_temperature 293(2)
_cell_measurement_theta_max 12.50
_cell_measurement_theta_min 4.09
_cell_volume 747.8(2)
_computing_cell_refinement 'Bruker XSCANS V. 2.31'
_computing_data_collection 'Bruker XSCANS V. 2.31'
_computing_data_reduction 'Bruker SHELXTL V. 5.10'
_computing_molecular_graphics 'Bruker SHELXTL V. 5.10'
_computing_publication_material 'Bruker SHELXTL V. 5.10'
_computing_structure_refinement 'SHELXL-97 (Sheldrick, 1997)'
_computing_structure_solution 'SHELXS-97 (Sheldrick, 1990)'
_diffrn_ambient_temperature 293(2)
_diffrn_measured_fraction_theta_full 0.492
_diffrn_measured_fraction_theta_max 0.492
_diffrn_measurement_device_type 'Bruker P4'
_diffrn_measurement_method 'omega scans'
_diffrn_radiation_monochromator graphite
_diffrn_radiation_source 'fine-focus sealed tube'
_diffrn_radiation_type MoK\a
_diffrn_radiation_wavelength 0.71073
_diffrn_reflns_av_R_equivalents 0.0000
_diffrn_reflns_av_sigmaI/netI 0.0369
_diffrn_reflns_limit_h_max -3
_diffrn_reflns_limit_h_min -9
_diffrn_reflns_limit_k_max 10
_diffrn_reflns_limit_k_min -9
_diffrn_reflns_limit_l_max 12
_diffrn_reflns_limit_l_min -9
_diffrn_reflns_number 1290
_diffrn_reflns_theta_full 24.99
_diffrn_reflns_theta_max 24.99
_diffrn_reflns_theta_min 8.51
_diffrn_standards_interval_count 97
_diffrn_standards_number 3
_exptl_absorpt_coefficient_mu 5.059
_exptl_absorpt_correction_T_max 0.5710
_exptl_absorpt_correction_T_min 0.4220
_exptl_absorpt_correction_type empirical
_exptl_crystal_colour yellow
_exptl_crystal_density_diffrn 1.942
_exptl_crystal_density_method 'not measured'
_exptl_crystal_description prism
_exptl_crystal_F_000 420
_exptl_crystal_size_max 0.30
_exptl_crystal_size_mid 0.40
_exptl_crystal_size_min 0.50
_refine_diff_density_max 0.448
_refine_diff_density_min -0.553
_refine_diff_density_rms 0.054
_refine_ls_extinction_method none
_refine_ls_goodness_of_fit_ref 1.072
_refine_ls_hydrogen_treatment mixed
_refine_ls_matrix_type full
_refine_ls_number_parameters 196
_refine_ls_number_reflns 1290
_refine_ls_number_restraints 0
_refine_ls_restrained_S_all 1.072
_refine_ls_R_factor_all 0.0208
_refine_ls_R_factor_gt 0.0207
_refine_ls_shift/su_max 0.001
_refine_ls_shift/su_mean 0.000
_refine_ls_structure_factor_coef Fsqd
_refine_ls_weighting_details 'calc w=1/[\s^2^(Fo^2^)+(0.0320P)^2^+0.0000P] where P=(Fo^2^+2Fc^2^)/3'
_refine_ls_weighting_scheme calc
_refine_ls_wR_factor_gt 0.0528
_refine_ls_wR_factor_ref 0.0528
_reflns_number_gt 1289
_reflns_number_total 1290
_reflns_threshold_expression >2sigma(I)
_cod_data_source_file b400995a.txt
_cod_data_source_block dmr824
_cod_depositor_comments
;
The following automatic conversions were performed:
'_symmetry_cell_setting' value 'Triclinic' changed to 'triclinic'
according to '/home/saulius/struct/CIF-dictionaries/cif_core.dic'
dictionary named 'cif_core.dic' version 2.4.1 from 2010-06-29.

Automatic conversion script
Id: cif_fix_enum 1527 2010-12-29 10:47:43Z saulius 
;
_cod_original_cell_volume 747.75(18)
_cod_original_sg_symbol_H-M P-1
_cod_database_code 7014087

loop_
_symmetry_equiv_pos_as_xyz
'x, y, z'
'-x, -y, -z'

loop_
_atom_site_label
_atom_site_type_symbol
_atom_site_fract_x
_atom_site_fract_y
_atom_site_fract_z
_atom_site_U_iso_or_equiv
_atom_site_adp_type
_atom_site_occupancy
_atom_site_symmetry_multiplicity
_atom_site_calc_flag
_atom_site_refinement_flags
_atom_site_disorder_assembly
_atom_site_disorder_group
Pt1 Pt 0.0000 0.0000 0.0000 0.02704(13) Uani 1 2 d S . .
P1 P 0.21910(14) 0.01927(16) 0.19901(14) 0.0282(3) Uani 1 1 d . . .
Cl1 Cl 0.20217(15) 0.13899(19) -0.05958(17) 0.0428(4) Uani 1 1 d . . .
C1 C 0.4735(6) 0.1389(7) 0.2578(7) 0.0354(13) Uani 1 1 d . . .
C2 C 0.5294(8) 0.3093(11) 0.3281(9) 0.052(2) Uani 1 1 d . . .
F1 F 0.5830(4) 0.1052(5) 0.3534(5) 0.0512(11) Uani 1 1 d . . .
F2 F 0.5199(4) 0.0976(5) 0.1437(5) 0.0500(10) Uani 1 1 d . . .
F3 F 0.6871(10) 0.3713(9) 0.3213(11) 0.108(3) Uani 1 1 d . . .
F4 F 0.5614(9) 0.3618(9) 0.4671(8) 0.0815(16) Uani 1 1 d . . .
F5 F 0.4023(8) 0.3547(8) 0.2753(10) 0.081(2) Uani 1 1 d . . .
C11 C 0.2398(6) -0.1628(7) 0.1644(6) 0.0320(12) Uani 1 1 d . . .
C12 C 0.2892(10) -0.2285(9) 0.0512(9) 0.0501(17) Uani 1 1 d . . .
H12A H 0.3129 -0.1784 -0.0015 0.060 Uiso 1 1 calc R . .
C13 C 0.3031(11) -0.3709(11) 0.0169(11) 0.063(2) Uani 1 1 d . . .
H13A H 0.3415 -0.4133 -0.0561 0.076 Uiso 1 1 calc R . .
C14 C 0.2606(10) -0.4477(10) 0.0897(13) 0.065(2) Uani 1 1 d . . .
H14A H 0.2654 -0.5438 0.0638 0.078 Uiso 1 1 calc R . .
C15 C 0.2100(10) -0.3828(12) 0.2024(13) 0.064(2) Uani 1 1 d . . .
H15A H 0.1837 -0.4342 0.2537 0.076 Uiso 1 1 calc R . .
C16 C 0.1990(8) -0.2428(9) 0.2375(8) 0.0476(16) Uani 1 1 d . . .
H16A H 0.1633 -0.2003 0.3122 0.057 Uiso 1 1 calc R . .
C21 C 0.1905(6) 0.1026(8) 0.3658(6) 0.0343(13) Uani 1 1 d . . .
C22 C 0.2922(7) 0.0976(9) 0.4880(8) 0.0466(16) Uani 1 1 d . . .
H22A H 0.3722 0.0445 0.4832 0.056 Uiso 1 1 calc R . .
C23 C 0.2780(8) 0.1697(12) 0.6174(8) 0.0530(19) Uani 1 1 d . . .
H23A H 0.3427 0.1620 0.6979 0.064 Uiso 1 1 calc R . .
C24 C 0.1619(9) 0.2551(11) 0.6226(8) 0.062(2) Uani 1 1 d . . .
H24A H 0.1533 0.3083 0.7087 0.074 Uiso 1 1 calc R . .
C25 C 0.0629(8) 0.2601(9) 0.5030(8) 0.0553(19) Uani 1 1 d . . .
H25A H -0.0134 0.3166 0.5083 0.066 Uiso 1 1 calc R . .
C26 C 0.0726(7) 0.1829(9) 0.3726(7) 0.0446(16) Uani 1 1 d . . .
H26A H 0.0008 0.1850 0.2908 0.054 Uiso 1 1 calc R . .

loop_
_atom_site_aniso_label
_atom_site_aniso_U_11
_atom_site_aniso_U_22
_atom_site_aniso_U_33
_atom_site_aniso_U_23
_atom_site_aniso_U_13
_atom_site_aniso_U_12
Pt1 0.03113(16) 0.0279(2) 0.02110(19) 0.01266(13) 0.00584(10) 0.01224(10)
P1 0.0316(4) 0.0301(8) 0.0233(8) 0.0140(6) 0.0071(5) 0.0138(5)
Cl1 0.0432(5) 0.0467(10) 0.0373(9) 0.0254(8) 0.0117(5) 0.0088(5)
C1 0.0360(19) 0.040(4) 0.032(4) 0.022(3) 0.009(2) 0.015(2)
C2 0.052(3) 0.047(6) 0.032(4) 0.011(4) 0.000(3) 0.007(3)
F1 0.0382(12) 0.060(3) 0.053(3) 0.035(2) 0.0024(14) 0.0180(14)
F2 0.0473(14) 0.057(3) 0.048(3) 0.022(2) 0.0255(17) 0.0172(15)
F3 0.101(4) 0.056(5) 0.137(9) 0.032(5) 0.056(5) -0.011(3)
F4 0.120(3) 0.049(5) 0.038(4) 0.009(4) 0.003(3) 0.020(3)
F5 0.111(3) 0.036(4) 0.069(6) 0.017(4) 0.002(3) 0.033(3)
C11 0.0342(18) 0.028(3) 0.029(4) 0.014(3) 0.0047(19) 0.0116(18)
C12 0.072(3) 0.038(5) 0.042(5) 0.015(4) 0.027(3) 0.022(3)
C13 0.084(4) 0.045(5) 0.059(6) 0.017(5) 0.030(4) 0.031(4)
C14 0.074(4) 0.025(5) 0.074(8) 0.015(5) 0.007(4) 0.022(3)
C15 0.069(3) 0.045(6) 0.066(8) 0.033(6) 0.008(4) 0.013(3)
C16 0.053(3) 0.047(5) 0.050(5) 0.031(4) 0.019(3) 0.018(3)
C21 0.0353(19) 0.039(4) 0.023(3) 0.012(3) 0.007(2) 0.012(2)
C22 0.047(2) 0.057(5) 0.034(4) 0.020(4) 0.011(2) 0.023(3)
C23 0.053(3) 0.073(6) 0.031(5) 0.027(4) 0.013(3) 0.021(3)
C24 0.051(3) 0.065(6) 0.039(5) -0.001(4) 0.021(3) 0.008(3)
C25 0.050(3) 0.059(5) 0.038(5) 0.003(4) 0.014(3) 0.026(3)
C26 0.043(2) 0.054(5) 0.031(4) 0.014(3) 0.009(2) 0.023(3)

loop_
_atom_type_symbol
_atom_type_description
_atom_type_scat_dispersion_real
_atom_type_scat_dispersion_imag
_atom_type_scat_source
C C 0.0033 0.0016 'International Tables Vol C Tables 4.2.6.8 and 6.1.1.4'
H H 0.0000 0.0000 'International Tables Vol C Tables 4.2.6.8 and 6.1.1.4'
F F 0.0171 0.0103 'International Tables Vol C Tables 4.2.6.8 and 6.1.1.4'
P P 0.1023 0.0942 'International Tables Vol C Tables 4.2.6.8 and 6.1.1.4'
Cl Cl 0.1484 0.1585 'International Tables Vol C Tables 4.2.6.8 and 6.1.1.4'
Pt Pt -1.7033 8.3905 'International Tables Vol C Tables 4.2.6.8 and 6.1.1.4'

loop_
_geom_angle_atom_site_label_1
_geom_angle_atom_site_label_2
_geom_angle_atom_site_label_3
_geom_angle
_geom_angle_site_symmetry_1
_geom_angle_site_symmetry_3
_geom_angle_publ_flag
P1 Pt1 P1 180.0 . 2 ?
P1 Pt1 Cl1 82.99(5) . 2 ?
P1 Pt1 Cl1 97.01(5) 2 2 ?
P1 Pt1 Cl1 97.01(5) . . ?
P1 Pt1 Cl1 82.99(5) 2 . ?
Cl1 Pt1 Cl1 180.0 2 . ?
C11 P1 C21 111.2(3) . . ?
C11 P1 C1 99.6(2) . . ?
C21 P1 C1 99.9(3) . . ?
C11 P1 Pt1 109.89(19) . . ?
C21 P1 Pt1 116.25(18) . . ?
C1 P1 Pt1 118.52(19) . . ?
F2 C1 F1 106.3(4) . . ?
F2 C1 C2 108.2(5) . . ?
F1 C1 C2 106.6(6) . . ?
F2 C1 P1 108.9(4) . . ?
F1 C1 P1 108.5(4) . . ?
C2 C1 P1 117.7(3) . . ?
F5 C2 F3 111.3(10) . . ?
F5 C2 F4 105.7(7) . . ?
F3 C2 F4 106.6(8) . . ?
F5 C2 C1 113.4(6) . . ?
F3 C2 C1 109.4(6) . . ?
F4 C2 C1 110.2(8) . . ?
C16 C11 C12 118.7(6) . . ?
C16 C11 P1 124.3(5) . . ?
C12 C11 P1 116.9(5) . . ?
C11 C12 C13 119.6(7) . . ?
C14 C13 C12 120.4(7) . . ?
C13 C14 C15 120.2(8) . . ?
C16 C15 C14 119.5(8) . . ?
C15 C16 C11 121.6(7) . . ?
C22 C21 C26 119.4(5) . . ?
C22 C21 P1 122.2(4) . . ?
C26 C21 P1 118.3(5) . . ?
C21 C22 C23 121.8(6) . . ?
C22 C23 C24 117.7(7) . . ?
C25 C24 C23 120.4(6) . . ?
C24 C25 C26 121.5(6) . . ?
C21 C26 C25 119.2(6) . . ?

loop_
_geom_bond_atom_site_label_1
_geom_bond_atom_site_label_2
_geom_bond_distance
_geom_bond_site_symmetry_2
_geom_bond_publ_flag
Pt1 P1 2.2961(13) . ?
Pt1 P1 2.2961(13) 2 ?
Pt1 Cl1 2.3070(12) 2 ?
Pt1 Cl1 2.3070(12) . ?
P1 C11 1.812(6) . ?
P1 C21 1.813(5) . ?
P1 C1 1.917(5) . ?
C1 F2 1.348(7) . ?
C1 F1 1.368(7) . ?
C1 C2 1.517(12) . ?
C2 F5 1.292(13) . ?
C2 F3 1.321(9) . ?
C2 F4 1.338(12) . ?
C11 C16 1.384(9) . ?
C11 C12 1.388(9) . ?
C12 C13 1.401(12) . ?
C13 C14 1.361(15) . ?
C14 C15 1.388(17) . ?
C15 C16 1.368(13) . ?
C21 C22 1.384(9) . ?
C21 C26 1.385(10) . ?
C22 C23 1.386(10) . ?
C23 C24 1.411(14) . ?
C24 C25 1.353(13) . ?
C25 C26 1.389(9) . ?
